data_4504897
loop_
_publ_author_name
'Tong, Ming-Liang'
'Hu, Sheng'
'Wang, Jing'
'Kitagawa, Susumu'
'Ng, Seik Weng'

_publ_section_title
;
 Supramolecular Isomerism in Cadmium Hydroxide Phases.
 Temperature-Dependent Synthesis and Structure of Photoluminescent
 Coordination Polymers of \a- and \b-Cd2(OH)2(2,4-pyda)
;
_journal_issue 3
_journal_name_full 'Crystal Growth &amp; Design'
_journal_page_first 837
_journal_paper_doi 10.1021/cg049610r
_journal_volume 5
_journal_year 2005
_chemical_formula_sum 'C7 H5 Cd2 N O6'
_chemical_formula_weight 423.92
_chemical_name_systematic
; 
 ? 
;
_space_group_IT_number 14
_symmetry_cell_setting monoclinic
_symmetry_space_group_name_Hall '-P 2ybc'
_symmetry_space_group_name_H-M 'P 1 21/c 1'
_atom_sites_solution_hydrogens geom
_atom_sites_solution_primary direct
_atom_sites_solution_secondary difmap
_audit_creation_method SHELXL-97
_cell_angle_alpha 90.00
_cell_angle_beta 106.992(2)
_cell_angle_gamma 90.00
_cell_formula_units_Z 4
_cell_length_a 10.4291(9)
_cell_length_b 6.0983(5)
_cell_length_c 15.2762(13)
_cell_measurement_temperature 293(2)
_cell_volume 929.15(14)
_computing_cell_refinement 'SAINT-PLUS for Windows NT, Ver. 6.0, Bruker AXS Inc., 1997'
_computing_data_collection 'SMART for Windows NT, Bruker AXS Inc., 1998'
_computing_data_reduction 'SAINT-PLUS for Windows NT, Ver. 6.0, Bruker AXS Inc., 1997'
_computing_molecular_graphics 'XP-Interactive Molecular Graphics, Ver. 6.10, Bruker AXS Inc., 2000'
_computing_publication_material 'SHELXTL-Bruker AXS Inc., 1998'
_computing_structure_refinement 'SHELXL-97 (Sheldrick, 1997)'
_computing_structure_solution 'SHELXS-97 (Sheldrick, 1990)'
_diffrn_ambient_temperature 293(2)
_diffrn_measured_fraction_theta_full 0.931
_diffrn_measured_fraction_theta_max 0.931
_diffrn_measurement_device_type 'Bruker Apex CCD'
_diffrn_measurement_method '\w scan'
_diffrn_radiation_monochromator graphite
_diffrn_radiation_source 'fine-focus sealed tube'
_diffrn_radiation_type MoK\a
_diffrn_radiation_wavelength 0.71073
_diffrn_reflns_av_R_equivalents 0.0166
_diffrn_reflns_av_sigmaI/netI 0.0225
_diffrn_reflns_limit_h_max 9
_diffrn_reflns_limit_h_min -13
_diffrn_reflns_limit_k_max 7
_diffrn_reflns_limit_k_min -7
_diffrn_reflns_limit_l_max 18
_diffrn_reflns_limit_l_min -19
_diffrn_reflns_number 5522
_diffrn_reflns_theta_full 28.21
_diffrn_reflns_theta_max 28.21
_diffrn_reflns_theta_min 2.04
_exptl_absorpt_coefficient_mu 4.588
_exptl_absorpt_correction_T_max 0.632
_exptl_absorpt_correction_T_min 0.467
_exptl_absorpt_correction_type SADABS
_exptl_crystal_colour colorless
_exptl_crystal_density_diffrn 3.030
_exptl_crystal_density_method 'not measured'
_exptl_crystal_description rhombic
_exptl_crystal_F_000 792
_exptl_crystal_size_max 0.18
_exptl_crystal_size_mid 0.14
_exptl_crystal_size_min 0.10
_refine_diff_density_max 0.854
_refine_diff_density_min -0.561
_refine_diff_density_rms 0.119
_refine_ls_extinction_coef 0.00052(12)
_refine_ls_extinction_expression Fc^*^=kFc[1+0.001xFc^2^\l^3^/sin(2\q)]^-1/4^
_refine_ls_extinction_method SHELXL
_refine_ls_goodness_of_fit_ref 1.089
_refine_ls_hydrogen_treatment mixed
_refine_ls_matrix_type full
_refine_ls_number_parameters 154
_refine_ls_number_reflns 2126
_refine_ls_number_restraints 2
_refine_ls_restrained_S_all 1.089
_refine_ls_R_factor_all 0.0244
_refine_ls_R_factor_gt 0.0220
_refine_ls_shift/su_max 0.003
_refine_ls_shift/su_mean 0.000
_refine_ls_structure_factor_coef Fsqd
_refine_ls_weighting_details 'calc w=1/[\s^2^(Fo^2^)+(0.0251P)^2^+0.3085P] where P=(Fo^2^+2Fc^2^)/3'
_refine_ls_weighting_scheme calc
_refine_ls_wR_factor_gt 0.0498
_refine_ls_wR_factor_ref 0.0508
_reflns_number_gt 1989
_reflns_number_total 2126
_reflns_threshold_expression >2sigma(I)
_cod_data_source_file cg049610rsi20041118_062723.cif
_cod_data_source_block complex2
_cod_original_sg_symbol_H-M P2(1)/c
_cod_database_code 4504897

loop_
_symmetry_equiv_pos_as_xyz
'x, y, z'
'-x, y+1/2, -z+1/2'
'-x, -y, -z'
'x, -y-1/2, z-1/2'

loop_
_atom_site_label
_atom_site_type_symbol
_atom_site_fract_x
_atom_site_fract_y
_atom_site_fract_z
_atom_site_U_iso_or_equiv
_atom_site_adp_type
_atom_site_occupancy
_atom_site_symmetry_multiplicity
_atom_site_calc_flag
_atom_site_refinement_flags
Cd1 Cd 0.52491(2) 0.79042(3) 1.312057(15) 0.01772(8) Uani 1 1 d .
Cd2 Cd 0.56953(2) 0.76824(3) 1.060454(14) 0.01575(8) Uani 1 1 d .
O1 O 0.5740(2) 0.6115(4) 1.19771(13) 0.0186(4) Uani 1 1 d D
H1 H 0.6561(15) 0.580(7) 1.218(3) 0.057(14) Uiso 1 1 d D
O2 O 0.5551(2) 0.9419(3) 0.92396(13) 0.0169(4) Uani 1 1 d D
H2 H 0.6338(16) 0.992(5) 0.934(2) 0.026(10) Uiso 1 1 d D
O3 O 0.6231(2) 0.4279(4) 1.00906(15) 0.0275(5) Uani 1 1 d .
O4 O 0.7838(2) 0.2017(3) 0.99574(16) 0.0264(5) Uani 1 1 d .
O5 O 1.2598(2) 0.4052(4) 1.15114(15) 0.0286(5) Uani 1 1 d .
O6 O 1.2983(3) 0.6941(4) 1.24489(18) 0.0361(6) Uani 1 1 d .
N1 N 0.8039(3) 0.7247(4) 1.10016(18) 0.0190(5) Uani 1 1 d .
C1 C 0.8486(3) 0.5331(5) 1.07724(19) 0.0182(6) Uani 1 1 d .
C2 C 0.9833(3) 0.4796(5) 1.10179(18) 0.0183(6) Uani 1 1 d .
H2A H 1.0110 0.3452 1.0849 0.022 Uiso 1 1 calc R
C3 C 1.0771(3) 0.6298(5) 1.15215(19) 0.0194(6) Uani 1 1 d .
C4 C 1.0301(3) 0.8291(6) 1.1737(2) 0.0250(7) Uani 1 1 d .
H4A H 1.0898 0.9337 1.2067 0.030 Uiso 1 1 calc R
C5 C 0.8942(3) 0.8713(5) 1.1459(2) 0.0217(6) Uani 1 1 d .
H5A H 0.8641 1.0071 1.1595 0.026 Uiso 1 1 calc R
C6 C 0.7448(3) 0.3722(5) 1.02259(19) 0.0198(6) Uani 1 1 d .
C7 C 1.2241(3) 0.5729(5) 1.1846(2) 0.0220(6) Uani 1 1 d .

loop_
_atom_site_aniso_label
_atom_site_aniso_U_11
_atom_site_aniso_U_22
_atom_site_aniso_U_33
_atom_site_aniso_U_23
_atom_site_aniso_U_13
_atom_site_aniso_U_12
Cd1 0.01735(14) 0.01664(13) 0.01867(13) 0.00071(7) 0.00450(9) -0.00071(8)
Cd2 0.01403(13) 0.01562(12) 0.01676(12) 0.00018(7) 0.00318(9) 0.00116(8)
O1 0.0158(11) 0.0231(11) 0.0167(10) 0.0002(8) 0.0045(9) 0.0000(9)
O2 0.0163(11) 0.0184(10) 0.0163(10) -0.0016(8) 0.0050(9) 0.0005(9)
O3 0.0119(11) 0.0255(12) 0.0416(13) -0.0119(10) 0.0023(10) -0.0009(9)
O4 0.0184(12) 0.0198(11) 0.0387(14) -0.0076(9) 0.0045(11) 0.0021(9)
O5 0.0166(12) 0.0305(13) 0.0359(13) -0.0018(10) 0.0034(10) 0.0053(10)
O6 0.0149(12) 0.0470(16) 0.0402(15) -0.0153(12) -0.0015(11) -0.0050(11)
N1 0.0144(14) 0.0217(13) 0.0207(13) 0.0000(9) 0.0047(11) 0.0004(10)
C1 0.0179(15) 0.0196(14) 0.0165(14) -0.0015(11) 0.0043(12) -0.0010(12)
C2 0.0155(14) 0.0208(15) 0.0183(14) -0.0009(11) 0.0043(12) 0.0014(12)
C3 0.0144(15) 0.0257(16) 0.0174(14) 0.0021(11) 0.0037(12) 0.0008(12)
C4 0.0207(17) 0.0243(16) 0.0276(17) -0.0068(12) 0.0033(14) -0.0042(13)
C5 0.0202(16) 0.0209(15) 0.0223(15) -0.0071(12) 0.0034(13) 0.0000(13)
C6 0.0154(15) 0.0228(15) 0.0192(15) 0.0002(12) 0.0020(12) -0.0013(12)
C7 0.0121(15) 0.0285(16) 0.0233(16) 0.0030(12) 0.0020(13) -0.0009(13)

loop_
_atom_type_symbol
_atom_type_description
_atom_type_scat_dispersion_real
_atom_type_scat_dispersion_imag
_atom_type_scat_source
C C 0.0033 0.0016 'International Tables Vol C Tables 4.2.6.8 and 6.1.1.4'
H H 0.0000 0.0000 'International Tables Vol C Tables 4.2.6.8 and 6.1.1.4'
N N 0.0061 0.0033 'International Tables Vol C Tables 4.2.6.8 and 6.1.1.4'
O O 0.0106 0.0060 'International Tables Vol C Tables 4.2.6.8 and 6.1.1.4'
Cd Cd -0.8075 1.2024 'International Tables Vol C Tables 4.2.6.8 and 6.1.1.4'

loop_
_geom_angle_atom_site_label_1
_geom_angle_atom_site_label_2
_geom_angle_atom_site_label_3
_geom_angle
_geom_angle_site_symmetry_1
_geom_angle_site_symmetry_3
O2 Cd1 O1 126.31(8) 4_576 2_657
O2 Cd1 O1 106.38(8) 4_576 .
O1 Cd1 O1 126.17(6) 2_657 .
O2 Cd1 O5 95.80(8) 4_576 2_757
O1 Cd1 O5 98.83(8) 2_657 2_757
O1 Cd1 O5 84.72(8) . 2_757
O2 Cd1 O6 94.39(9) 4_576 1_455
O1 Cd1 O6 78.55(9) 2_657 1_455
O1 Cd1 O6 88.16(8) . 1_455
O5 Cd1 O6 168.89(9) 2_757 1_455
O2 Cd2 O1 95.09(7) 3_677 .
O2 Cd2 O2 81.24(7) 3_677 .
O1 Cd2 O2 176.30(7) . .
O2 Cd2 O3 90.21(8) 3_677 3_667
O1 Cd2 O3 89.26(8) . 3_667
O2 Cd2 O3 90.24(8) . 3_667
O2 Cd2 O3 159.02(8) 3_677 .
O1 Cd2 O3 89.66(8) . .
O2 Cd2 O3 93.60(8) . .
O3 Cd2 O3 69.39(9) 3_667 .
O2 Cd2 N1 130.56(8) 3_677 .
O1 Cd2 N1 88.58(8) . .
O2 Cd2 N1 94.19(8) . .
O3 Cd2 N1 139.19(8) 3_667 .
O3 Cd2 N1 69.86(8) . .
O2 Cd2 Cd2 41.23(5) 3_677 3_677
O1 Cd2 Cd2 136.32(6) . 3_677
O2 Cd2 Cd2 40.01(5) . 3_677
O3 Cd2 Cd2 90.30(6) 3_667 3_677
O3 Cd2 Cd2 130.49(6) . 3_677
N1 Cd2 Cd2 118.15(6) . 3_677
Cd1 O1 Cd1 106.07(8) 2_647 .
Cd1 O1 Cd2 115.20(9) 2_647 .
Cd1 O1 Cd2 124.16(10) . .
Cd1 O1 H1 103(3) 2_647 .
Cd1 O1 H1 105(3) . .
Cd2 O1 H1 100(3) . .
Cd1 O2 Cd2 129.88(9) 4_575 3_677
Cd1 O2 Cd2 111.62(9) 4_575 .
Cd2 O2 Cd2 98.76(7) 3_677 .
Cd1 O2 H2 107(2) 4_575 .
Cd2 O2 H2 105(2) 3_677 .
Cd2 O2 H2 101(2) . .
C6 O3 Cd2 128.9(2) . 3_667
C6 O3 Cd2 120.44(19) . .
Cd2 O3 Cd2 110.61(8) 3_667 .
C7 O5 Cd1 123.0(2) . 2_747
C7 O6 Cd1 142.2(2) . 1_655
C5 N1 C1 118.2(3) . .
C5 N1 Cd2 125.3(2) . .
C1 N1 Cd2 116.4(2) . .
N1 C1 C2 122.5(3) . .
N1 C1 C6 117.4(3) . .
C2 C1 C6 120.1(3) . .
C1 C2 C3 119.2(3) . .
C1 C2 H2A 120.4 . .
C3 C2 H2A 120.4 . .
C4 C3 C2 117.8(3) . .
C4 C3 C7 121.3(3) . .
C2 C3 C7 120.8(3) . .
C5 C4 C3 119.6(3) . .
C5 C4 H4A 120.2 . .
C3 C4 H4A 120.2 . .
N1 C5 C4 122.6(3) . .
N1 C5 H5A 118.7 . .
C4 C5 H5A 118.7 . .
O4 C6 O3 125.7(3) . .
O4 C6 C1 118.6(3) . .
O3 C6 C1 115.7(3) . .
O5 C7 O6 126.1(3) . .
O5 C7 C3 116.8(3) . .
O6 C7 C3 117.1(3) . .

loop_
_geom_bond_atom_site_label_1
_geom_bond_atom_site_label_2
_geom_bond_distance
_geom_bond_site_symmetry_2
Cd1 O2 2.1713(19) 4_576
Cd1 O1 2.198(2) 2_657
Cd1 O1 2.242(2) .
Cd1 O5 2.261(2) 2_757
Cd1 O6 2.359(3) 1_455
Cd2 O2 2.248(2) 3_677
Cd2 O1 2.292(2) .
Cd2 O2 2.304(2) .
Cd2 O3 2.312(2) 3_667
Cd2 O3 2.343(2) .
Cd2 N1 2.355(3) .
Cd2 Cd2 3.4554(4) 3_677
O1 Cd1 2.198(2) 2_647
O1 H1 0.842(10) .
O2 Cd1 2.1713(19) 4_575
O2 Cd2 2.248(2) 3_677
O2 H2 0.845(10) .
O3 C6 1.272(4) .
O3 Cd2 2.312(2) 3_667
O4 C6 1.230(4) .
O5 C7 1.248(4) .
O5 Cd1 2.261(2) 2_747
O6 C7 1.255(4) .
O6 Cd1 2.359(2) 1_655
N1 C5 1.337(4) .
N1 C1 1.342(4) .
C1 C2 1.383(4) .
C1 C6 1.518(4) .
C2 C3 1.396(4) .
C2 H2A 0.9300 .
C3 C4 1.386(4) .
C3 C7 1.508(4) .
C4 C5 1.380(4) .
C4 H4A 0.9300 .
C5 H5A 0.9300 .

loop_
_geom_hbond_atom_site_label_D
_geom_hbond_atom_site_label_H
_geom_hbond_atom_site_label_A
_geom_hbond_distance_DH
_geom_hbond_distance_HA
_geom_hbond_distance_DA
_geom_hbond_angle_DHA
_geom_hbond_site_symmetry_A
O1 H1 O6 0.842(10) 2.44(4) 2.888(3) 114(3) 2_747
O2 H2 O4 0.845(10) 2.027(18) 2.806(3) 153(3) 1_565
